data_2310531
loop_
_publ_author_name
'Brown, B.E.'
'Bailey, Y.W.'

_publ_section_title
;
 The structure of maximum microcline
;
_journal_name_full 'Acta Crystallographica (1,1948-23,1967)'
_journal_page_first 1391
_journal_page_last 1400
_journal_volume 17
_journal_year 1964
_chemical_formula_sum 'Al K O8 Si3'
_chemical_name_systematic 'K (Al Si3 O8)'
_space_group_IT_number 2
_symmetry_space_group_name_Hall '-P 1 (1/2*x+1/2*y,1/2*x-1/2*y,-z)'
_symmetry_space_group_name_H-M 'C -1'
_cell_angle_alpha 90.65
_cell_angle_beta 115.83
_cell_angle_gamma 87.7
_cell_formula_units_Z 4
_cell_length_a 8.56
_cell_length_b 12.964
_cell_length_c 7.215
_cell_volume 720.071
_citation_journal_id_ASTM ACCRA9
_cod_data_source_file Brown_ACCRA9_1964_169.cif
_cod_data_source_block Al1K1O8Si3
_cod_original_sg_symbol_H-M 'P -1 (a+b,a-b,-c)'
_cod_original_formula_sum 'Al1 K1 O8 Si3'
_cod_database_code 2310531

loop_
_symmetry_equiv_pos_as_xyz
x,y,z
-x,-y,-z
x+1/2,y+1/2,z
-x+1/2,-y+1/2,-z

loop_
_atom_site_label
_atom_site_type_symbol
_atom_site_fract_x
_atom_site_fract_y
_atom_site_fract_z
_atom_site_occupancy
_atom_site_U_iso_or_equiv
K1 K+1 0.2827 -0.007 0.1365 1 0.0
O7 O-2 0.1911 0.1229 0.4053 1 0.0
Al4 Al+3 0.7059 0.8856 0.3507 0.02 0.0
O4 O-2 0.8316 0.857 0.2416 1 0.0
Al2 Al+3 0.0097 0.8198 0.2327 0.03 0.0
Si2 Si+4 0.0097 0.8198 0.2327 0.97 0.0
O5 O-2 0.0352 0.3203 0.2514 1 0.0
O6 O-2 0.0366 0.6953 0.2689 1 0.0
Si4 Si+4 0.7059 0.8856 0.3507 0.98 0.0
Al1 Al+3 0.0104 0.1875 0.2169 0.94 0.0
Si3 Si+4 0.711 0.1202 0.3399 0.99 0.0
O2 O-2 0.6366 0.0058 0.2853 1 0.0
Al3 Al+3 0.711 0.1202 0.3399 0.01 0.0
Si1 Si+4 0.0104 0.1875 0.2169 0.06 0.0
O8 O-2 0.1753 0.8742 0.4127 1 0.0
O1 O-2 0.0007 0.1448 -0.017 1 0.0
O3 O-2 0.8202 0.1476 0.2205 1 0.0
